data_2312693
loop_
_publ_author_name
'Steiner, Sebastian'
'Djordjevic, Kristina'
'Bockmair, Valentin'
'Hollenw&#xe4;ger, Dirk'
'Kornath, Andreas J.'

_publ_section_title
;
 Protonated oxalyl chloride and the ClCO<sup>+</sup> cation.
;
_journal_coeditor_code YD3050
_journal_issue 12
_journal_name_full 'Acta crystallographica. Section C, Structural chemistry'
_journal_paper_doi 10.1107/S2053229624010714
_journal_volume 80
_journal_year 2024
_chemical_formula_iupac '(C Cl O) [Sb3 F16]'
_chemical_formula_moiety 'C Cl O +, F16 Sb3 -'
_chemical_formula_sum 'C Cl F16 O Sb3'
_chemical_formula_weight 732.71
_chemical_name_systematic
;
Carbonyl chloride hexadecafluoridotriarsenate(V)
;
_space_group_crystal_system trigonal
_space_group_IT_number 144
_space_group_name_Hall 'P 31'
_space_group_name_H-M_alt 'P 31'
_atom_sites_solution_primary direct
_atom_sites_solution_secondary difmap
_audit_creation_method SHELXL-2019/3
_cell_angle_alpha 90
_cell_angle_beta 90
_cell_angle_gamma 120
_cell_formula_units_Z 3
_cell_length_a 8.0824(3)
_cell_length_b 8.0824(3)
_cell_length_c 18.3341(8)
_cell_measurement_reflns_used 2010
_cell_measurement_temperature 102(2)
_cell_measurement_theta_max 31.5220
_cell_measurement_theta_min 2.8900
_cell_volume 1037.22(7)
_computing_cell_refinement
;
CrysAlis PRO (Rigaku OD, 2020)
;
_computing_data_collection
;
CrysAlis PRO (Rigaku OD, 2020)
;
_computing_data_reduction
;
CrysAlis PRO (Rigaku OD, 2020)
;
_computing_molecular_graphics
;
ORTEP-3 for Windows (Farrugia, 2012)
;
_computing_publication_material
;
PLATON (Spek, 2020)
;
_computing_structure_refinement
;
SHELXL2019 (Sheldrick, 2015<i>b</i>)
;
_computing_structure_solution
;
SHELXT (Sheldrick, 2015<i>a</i>)
;
_diffrn_ambient_temperature 102(2)
_diffrn_detector 'CCD plate'
_diffrn_detector_area_resol_mean 15.9809
_diffrn_measured_fraction_theta_full 1.000
_diffrn_measured_fraction_theta_max 0.973
_diffrn_measurement_device 'CCD camera on \k-goniostat'
_diffrn_measurement_device_type 'Rigaku Xcalibur Sapphire3'
_diffrn_measurement_method '\w scans'
_diffrn_radiation_monochromator graphite
_diffrn_radiation_source 'Enhance (Mo) X-ray Source'
_diffrn_radiation_type 'Mo K\a'
_diffrn_radiation_wavelength 0.71073
_diffrn_reflns_av_R_equivalents 0.0436
_diffrn_reflns_av_unetI/netI 0.0668
_diffrn_reflns_limit_h_max 12
_diffrn_reflns_limit_h_min -9
_diffrn_reflns_limit_k_max 9
_diffrn_reflns_limit_k_min -12
_diffrn_reflns_limit_l_max 27
_diffrn_reflns_limit_l_min -23
_diffrn_reflns_number 6310
_diffrn_reflns_theta_full 25.242
_diffrn_reflns_theta_max 32.009
_diffrn_reflns_theta_min 2.222
_diffrn_source_current 40
_diffrn_source_voltage 50
_exptl_absorpt_coefficient_mu 6.191
_exptl_absorpt_correction_T_max 1.00000
_exptl_absorpt_correction_T_min 0.88215
_exptl_absorpt_correction_type multi-scan
_exptl_absorpt_process_details
;
(CrysAlis PRO; Rigaku OD, 2020)
;
_exptl_crystal_colour colourless
_exptl_crystal_density_diffrn 3.519
_exptl_crystal_density_method 'not measured'
_exptl_crystal_description plate
_exptl_crystal_F_000 984
_exptl_crystal_size_max 0.190
_exptl_crystal_size_mid 0.136
_exptl_crystal_size_min 0.106
_refine_diff_density_max 1.356
_refine_diff_density_min -1.093
_refine_ls_abs_structure_details
;
Twinning involves inversion, so Flack parameter cannot be determined
;
_refine_ls_extinction_method none
_refine_ls_goodness_of_fit_ref 1.032
_refine_ls_hydrogen_treatment undef
_refine_ls_matrix_type full
_refine_ls_number_parameters 199
_refine_ls_number_reflns 3334
_refine_ls_number_restraints 0
_refine_ls_restrained_S_all 1.032
_refine_ls_R_factor_all 0.0462
_refine_ls_R_factor_gt 0.0384
_refine_ls_shift/su_max 0.000
_refine_ls_shift/su_mean 0.000
_refine_ls_structure_factor_coef Fsqd
_refine_ls_weighting_details 'w=1/[\s^2^(Fo^2^)+(0.0262P)^2^] where P=(Fo^2^+2Fc^2^)/3'
_refine_ls_weighting_scheme calc
_refine_ls_wR_factor_gt 0.0717
_refine_ls_wR_factor_ref 0.0767
_reflns_number_gt 3029
_reflns_number_total 3334
_reflns_threshold_expression 'I > 2\s(I)'
_cod_data_source_file yd3050.cif
_cod_data_source_block 5
_cod_original_cell_volume 1037.22(9)
_cod_database_code 2312693
_shelx_space_group_comment
;
The symmetry employed for this shelxl refinement is uniquely defined
by the following loop, which should always be used as a source of
symmetry information in preference to the above space-group names.
They are only intended as comments.
;
_shelx_estimated_absorpt_t_min 0.386
_shelx_estimated_absorpt_t_max 0.560

loop_
_space_group_symop_operation_xyz
'x, y, z'
'-y, x-y, z+1/3'
'-x+y, -x, z+2/3'

loop_
_atom_site_type_symbol
_atom_site_label
_atom_site_fract_x
_atom_site_fract_y
_atom_site_fract_z
_atom_site_U_iso_or_equiv
_atom_site_adp_type
_atom_site_calc_flag
_atom_site_occupancy
_atom_site_disorder_assembly
_atom_site_disorder_group
Sb Sb2 0.63376(11) -0.03511(10) 0.6093(6) 0.01747(16) Uani d 1 . .
Sb Sb3 0.61862(11) -0.00397(11) 0.3929(6) 0.01723(15) Uani d 1 . .
Sb Sb1 0.36234(12) 0.24398(12) 0.5809(6) 0.01933(17) Uani d 1 . .
Cl Cl1 0.0670(5) 0.5221(5) 0.4818(6) 0.0259(6) Uani d 1 . .
F F6 0.4921(10) 0.1038(10) 0.6276(7) 0.0217(15) Uani d 1 . .
F F11 0.5841(11) -0.0061(11) 0.5059(7) 0.0259(16) Uani d 1 . .
F F14 0.3543(10) -0.1218(11) 0.3896(7) 0.0253(16) Uani d 1 . .
F F12 0.8757(10) 0.1112(12) 0.4172(7) 0.0307(18) Uani d 1 . .
F F3 0.1582(11) 0.0903(10) 0.6393(7) 0.0289(17) Uani d 1 . .
F F7 0.8440(10) 0.2034(10) 0.5984(8) 0.0304(18) Uani d 1 . .
F F1 0.2479(12) 0.3677(12) 0.5370(7) 0.035(2) Uani d 1 . .
F F15 0.6529(11) 0.0015(11) 0.2933(8) 0.0297(19) Uani d 1 . .
F F13 0.6347(12) 0.2325(11) 0.3976(7) 0.0287(18) Uani d 1 . .
F F2 0.2737(11) 0.0514(11) 0.5132(7) 0.0297(17) Uani d 1 . .
F F9 0.6597(12) -0.0508(12) 0.7083(8) 0.034(2) Uani d 1 . .
F F16 0.5937(11) -0.2420(10) 0.4091(7) 0.0288(17) Uani d 1 . .
F F4 0.5920(11) 0.3809(11) 0.5326(7) 0.0313(18) Uani d 1 . .
F F8 0.3967(11) -0.2487(11) 0.6050(7) 0.0314(18) Uani d 1 . .
F F5 0.4618(10) 0.4138(11) 0.6581(7) 0.0267(16) Uani d 1 . .
F F10 0.7572(12) -0.1617(12) 0.5794(7) 0.0349(19) Uani d 1 . .
O O1 -0.0886(17) 0.7424(16) 0.4599(8) 0.043(3) Uani d 1 . .
C C1 -0.029417 0.646600 0.467900 0.031(3) Uani d 1 . .

loop_
_atom_site_aniso_label
_atom_site_aniso_U_11
_atom_site_aniso_U_22
_atom_site_aniso_U_33
_atom_site_aniso_U_12
_atom_site_aniso_U_13
_atom_site_aniso_U_23
Sb2 0.0197(4) 0.0198(4) 0.0159(4) 0.0121(3) -0.0007(3) 0.0003(3)
Sb3 0.0173(4) 0.0188(4) 0.0146(4) 0.0083(3) 0.0003(3) -0.0002(3)
Sb1 0.0240(4) 0.0221(4) 0.0182(4) 0.0162(4) -0.0027(3) -0.0026(3)
Cl1 0.0318(17) 0.0268(16) 0.0233(15) 0.0177(14) -0.0020(13) 0.0022(13)
F6 0.026(4) 0.033(4) 0.015(3) 0.022(3) 0.000(3) 0.000(3)
F11 0.040(4) 0.033(4) 0.015(3) 0.026(4) 0.001(3) 0.000(3)
F14 0.021(4) 0.033(4) 0.019(4) 0.011(3) -0.004(3) -0.005(3)
F12 0.026(4) 0.038(5) 0.028(4) 0.015(4) -0.005(3) -0.008(3)
F3 0.026(4) 0.033(4) 0.030(4) 0.017(4) -0.002(3) 0.002(3)
F7 0.019(4) 0.019(4) 0.046(5) 0.004(3) 0.002(3) -0.001(3)
F1 0.049(5) 0.043(5) 0.028(4) 0.034(5) -0.011(4) -0.002(4)
F15 0.032(4) 0.042(5) 0.016(4) 0.019(4) 0.002(3) -0.003(3)
F13 0.044(5) 0.023(4) 0.023(4) 0.019(4) 0.004(3) 0.002(3)
F2 0.036(4) 0.032(4) 0.027(4) 0.021(4) -0.012(3) -0.009(3)
F9 0.047(5) 0.045(5) 0.021(5) 0.031(4) -0.006(4) 0.001(4)
F16 0.035(4) 0.023(4) 0.032(4) 0.017(3) -0.007(4) -0.004(3)
F4 0.036(4) 0.029(4) 0.031(4) 0.019(4) 0.007(4) 0.003(4)
F8 0.032(4) 0.020(4) 0.037(5) 0.009(3) 0.008(4) 0.003(3)
F5 0.034(4) 0.028(4) 0.023(4) 0.019(4) -0.005(3) -0.007(3)
F10 0.042(5) 0.043(5) 0.034(5) 0.032(4) -0.005(4) -0.002(4)
O1 0.058(7) 0.056(7) 0.043(7) 0.049(6) 0.003(6) 0.000(6)
C1 0.041(8) 0.037(8) 0.014(6) 0.019(7) 0.000(5) -0.005(6)

loop_
_atom_type_symbol
_atom_type_description
_atom_type_scat_dispersion_real
_atom_type_scat_dispersion_imag
_atom_type_scat_source
C C 0.0033 0.0016 'International Tables Vol C Tables 4.2.6.8 and 6.1.1.4'
O O 0.0106 0.0060 'International Tables Vol C Tables 4.2.6.8 and 6.1.1.4'
F F 0.0171 0.0103 'International Tables Vol C Tables 4.2.6.8 and 6.1.1.4'
Cl Cl 0.1484 0.1585 'International Tables Vol C Tables 4.2.6.8 and 6.1.1.4'
Sb Sb -0.5866 1.5461 'International Tables Vol C Tables 4.2.6.8 and 6.1.1.4'

loop_
_geom_angle_atom_site_label_1
_geom_angle_atom_site_label_2
_geom_angle_atom_site_label_3
_geom_angle_site_symmetry_1
_geom_angle_site_symmetry_3
_geom_angle
_geom_angle_publ_flag
F8 Sb2 F10 . . 93.8(4) ?
F8 Sb2 F7 . . 165.6(3) ?
F10 Sb2 F7 . . 94.4(4) ?
F8 Sb2 F9 . . 94.6(4) ?
F10 Sb2 F9 . . 98.3(3) ?
F7 Sb2 F9 . . 95.9(4) ?
F8 Sb2 F11 . . 83.8(4) ?
F10 Sb2 F11 . . 88.8(3) ?
F7 Sb2 F11 . . 84.6(4) ?
F9 Sb2 F11 . . 172.9(3) ?
F8 Sb2 F6 . . 85.0(3) ?
F10 Sb2 F6 . . 172.2(3) ?
F7 Sb2 F6 . . 85.3(3) ?
F9 Sb2 F6 . . 89.5(3) ?
F11 Sb2 F6 . . 83.5(3) ?
F15 Sb3 F13 . . 95.1(3) ?
F15 Sb3 F14 . . 95.8(3) ?
F13 Sb3 F14 . . 90.0(3) ?
F15 Sb3 F16 . . 96.9(4) ?
F13 Sb3 F16 . . 168.0(4) ?
F14 Sb3 F16 . . 88.5(3) ?
F15 Sb3 F12 . . 96.2(3) ?
F13 Sb3 F12 . . 89.3(4) ?
F14 Sb3 F12 . . 168.0(3) ?
F16 Sb3 F12 . . 89.7(4) ?
F15 Sb3 F11 . . 179.1(4) ?
F13 Sb3 F11 . . 84.4(3) ?
F14 Sb3 F11 . . 85.0(3) ?
F16 Sb3 F11 . . 83.6(3) ?
F12 Sb3 F11 . . 83.0(3) ?
F3 Sb1 F2 . . 89.0(3) ?
F3 Sb1 F4 . . 169.1(3) ?
F2 Sb1 F4 . . 91.9(4) ?
F3 Sb1 F1 . . 95.5(4) ?
F2 Sb1 F1 . . 94.3(4) ?
F4 Sb1 F1 . . 95.3(4) ?
F3 Sb1 F5 . . 88.1(3) ?
F2 Sb1 F5 . . 170.8(3) ?
F4 Sb1 F5 . . 89.3(4) ?
F1 Sb1 F5 . . 94.6(4) ?
F3 Sb1 F6 . . 85.3(3) ?
F2 Sb1 F6 . . 84.6(3) ?
F4 Sb1 F6 . . 83.9(3) ?
F1 Sb1 F6 . . 178.6(3) ?
F5 Sb1 F6 . . 86.5(3) ?
Sb2 F6 Sb1 . . 146.0(4) ?
Sb2 F11 Sb3 . . 156.6(4) ?
O1 C1 Cl1 . . 176.1(8) ?

loop_
_geom_bond_atom_site_label_1
_geom_bond_atom_site_label_2
_geom_bond_site_symmetry_2
_geom_bond_distance
_geom_bond_publ_flag
Sb2 F8 . 1.831(8) ?
Sb2 F10 . 1.834(7) ?
Sb2 F7 . 1.835(7) ?
Sb2 F9 . 1.838(8) ?
Sb2 F11 . 1.978(8) ?
Sb2 F6 . 1.992(6) ?
Sb3 F15 . 1.845(8) ?
Sb3 F13 . 1.852(7) ?
Sb3 F14 . 1.855(7) ?
Sb3 F16 . 1.855(7) ?
Sb3 F12 . 1.857(7) ?
Sb3 F11 . 2.088(8) ?
Sb1 F3 . 1.833(8) ?
Sb1 F2 . 1.834(7) ?
Sb1 F4 . 1.844(8) ?
Sb1 F1 . 1.852(7) ?
Sb1 F5 . 1.852(7) ?
Sb1 F6 . 2.075(7) ?
Cl1 C1 . 1.571(3) ?
O1 C1 . 1.105(10) ?
